data_7231053
loop_
_publ_author_name
'Di Santo, Alejandro'
'P\'erez, Hiram'
'Echeverr\'ia, Gustavo A.'
'Piro, Oscar E.'
'Iglesias, Rodrigo A.'
'Carbonio, Ra\'ul E.'
'Ben Altabef, Aida'
'Gil, Diego M.'

_publ_section_title
;
 Exploring weak intermolecular interactions in thiocyanate-bonded Zn(ii)
 and Cd(ii) complexes with methylimidazole: crystal structures, Hirshfeld
 surface analysis and luminescence properties
;
_journal_issue 42
_journal_name_full 'RSC Advances'
_journal_page_first 23891
_journal_paper_doi 10.1039/C8RA04452J
_journal_volume 8
_journal_year 2018
_chemical_formula_sum 'C10 H12 N6 S2 Zn'
_chemical_formula_weight 345.75
_chemical_name_systematic dithiocianato-bis(1-methylimidazole)zinc(II)
_space_group_crystal_system monoclinic
_space_group_IT_number 14
_space_group_name_Hall '-P 2ybc'
_space_group_name_H-M_alt 'P 1 21/c 1'
_symmetry_space_group_name_Hall '-P 2ybc'
_symmetry_space_group_name_H-M 'P 1 21/c 1'
_atom_sites_solution_hydrogens mixed
_atom_sites_solution_primary dual
_atom_sites_solution_secondary difmap
_audit_creation_method SHELXL-2014/7
_audit_update_record
;
2017-12-03 deposited with the CCDC.
2018-06-25 downloaded from the CCDC.
;
_cell_angle_alpha 90
_cell_angle_beta 109.447(5)
_cell_angle_gamma 90
_cell_formula_units_Z 4
_cell_length_a 11.9876(6)
_cell_length_b 11.6755(4)
_cell_length_c 11.8909(5)
_cell_measurement_reflns_used 1757
_cell_measurement_temperature 297(2)
_cell_measurement_theta_max 24.2510
_cell_measurement_theta_min 3.8850
_cell_volume 1569.32(13)
_computing_cell_refinement 'CrysAlisPro 1.171.38.41 (Rigaku OD, 2015)'
_computing_data_collection 'CrysAlisPro 1.171.38.41 (Rigaku OD, 2015)'
_computing_data_reduction 'CrysAlisPro 1.171.38.41 (Rigaku OD, 2015)'
_computing_molecular_graphics 'ORTEP-3 (Farrugia, 1997)'
_computing_publication_material 'SHELXL-2014/7 (Sheldrick, 2014)'
_computing_structure_refinement 'SHELXL-2014/7 (Sheldrick, 2014)'
_computing_structure_solution 'SHELXT (Sheldrick, 2015)'
_diffrn_ambient_temperature 297(2)
_diffrn_detector 'CCD plate'
_diffrn_detector_area_resol_mean 16.0604
_diffrn_detector_type Eos
_diffrn_measured_fraction_theta_full 0.998
_diffrn_measured_fraction_theta_max 0.827
_diffrn_measurement_device 'four-circle diffractometer'
_diffrn_measurement_device_type 'Xcalibur, Eos, Gemini'
_diffrn_radiation_monochromator graphite
_diffrn_radiation_probe x-ray
_diffrn_radiation_type 'Mo K\a'
_diffrn_radiation_wavelength 0.71073
_diffrn_reflns_av_R_equivalents 0.0272
_diffrn_reflns_av_unetI/netI 0.0387
_diffrn_reflns_Laue_measured_fraction_full 0.998
_diffrn_reflns_Laue_measured_fraction_max 0.827
_diffrn_reflns_limit_h_max 9
_diffrn_reflns_limit_h_min -16
_diffrn_reflns_limit_k_max 13
_diffrn_reflns_limit_k_min -15
_diffrn_reflns_limit_l_max 14
_diffrn_reflns_limit_l_min -15
_diffrn_reflns_number 7733
_diffrn_reflns_point_group_measured_fraction_full 0.998
_diffrn_reflns_point_group_measured_fraction_max 0.827
_diffrn_reflns_theta_full 25.242
_diffrn_reflns_theta_max 28.820
_diffrn_reflns_theta_min 3.432
_diffrn_source 'fine-focus sealed X-ray tube'
_diffrn_source_type 'Enhance (Mo) X-ray Source'
_exptl_absorpt_coefficient_mu 1.826
_exptl_absorpt_correction_T_max 1.00000
_exptl_absorpt_correction_T_min 0.94186
_exptl_absorpt_correction_type multi-scan
_exptl_absorpt_process_details
;
CrysAlisPro 1.171.38.41 (Rigaku Oxford Diffraction, 2015)
Empirical absorption correction using spherical harmonics,
 implemented in SCALE3 ABSPACK scaling algorithm.
;
_exptl_crystal_colour colorless
_exptl_crystal_density_diffrn 1.463
_exptl_crystal_description fragment
_exptl_crystal_F_000 704
_exptl_crystal_recrystallization_method 'Re-crystallisation from solvent: Ethanol/water mixture'
_exptl_crystal_size_max 0.282
_exptl_crystal_size_mid 0.134
_exptl_crystal_size_min 0.098
_refine_diff_density_max 0.326
_refine_diff_density_min -0.277
_refine_diff_density_rms 0.045
_refine_ls_extinction_method none
_refine_ls_goodness_of_fit_ref 1.006
_refine_ls_hydrogen_treatment mixed
_refine_ls_matrix_type full
_refine_ls_number_parameters 198
_refine_ls_number_reflns 3397
_refine_ls_number_restraints 0
_refine_ls_restrained_S_all 1.006
_refine_ls_R_factor_all 0.0771
_refine_ls_R_factor_gt 0.0393
_refine_ls_shift/su_max 0.008
_refine_ls_shift/su_mean 0.000
_refine_ls_structure_factor_coef Fsqd
_refine_ls_weighting_details 'w=1/[\s^2^(Fo^2^)+(0.0381P)^2^+0.3380P] where P=(Fo^2^+2Fc^2^)/3'
_refine_ls_weighting_scheme calc
_refine_ls_wR_factor_gt 0.0803
_refine_ls_wR_factor_ref 0.0985
_reflns_Friedel_coverage 0.000
_reflns_number_gt 2153
_reflns_number_total 3397
_reflns_threshold_expression 'I > 2\s(I)'
_cod_data_source_file c8ra04452j2.cif
_cod_data_source_block Zn1MeImz2SCN2
_cod_original_cell_volume 1569.32(12)
_cod_database_code 7231053
_shelx_shelxl_version_number 2014/7
_shelx_space_group_comment
;
The symmetry employed for this shelxl refinement is uniquely defined
by the following loop, which should always be used as a source of
symmetry information in preference to the above space-group names.
They are only intended as comments.
;
_shelx_estimated_absorpt_t_min 0.627
_shelx_estimated_absorpt_t_max 0.841
_oxdiff_exptl_absorpt_empirical_full_min 0.957
_oxdiff_exptl_absorpt_empirical_full_max 1.084
_oxdiff_exptl_absorpt_empirical_details
;
Empirical correction (ABSPACK) includes:
- Absorption correction using spherical harmonics
- Frame scaling
;

loop_
_space_group_symop_operation_xyz
'x, y, z'
'-x, y+1/2, -z+1/2'
'-x, -y, -z'
'x, -y-1/2, z-1/2'

loop_
_atom_site_label
_atom_site_type_symbol
_atom_site_fract_x
_atom_site_fract_y
_atom_site_fract_z
_atom_site_U_iso_or_equiv
_atom_site_adp_type
_atom_site_occupancy
_atom_site_site_symmetry_order
_atom_site_calc_flag
_atom_site_refinement_flags_posn
_atom_site_refinement_flags_adp
C1 C 0.4626(3) 0.7391(3) 0.4000(3) 0.0691(8) Uani 1 1 d . .
C2 C 0.8747(3) 0.8526(3) 0.6507(3) 0.0658(8) Uani 1 1 d . .
C11 C 0.7973(3) 0.4314(3) 0.5544(3) 0.0724(9) Uani 1 1 d . .
C12 C 0.8154(3) 0.5476(4) 0.4240(3) 0.0802(10) Uani 1 1 d . .
C13 C 0.8661(4) 0.4504(5) 0.4100(4) 0.0918(13) Uani 1 1 d . .
C14 C 0.8981(4) 0.2586(3) 0.5143(5) 0.1299(17) Uani 1 1 d . .
H14A H 0.8791 0.2272 0.5803 0.195 Uiso 1 1 calc R U
H14B H 0.9823 0.2581 0.5323 0.195 Uiso 1 1 calc R U
H14C H 0.8614 0.2133 0.4444 0.195 Uiso 1 1 calc R U
C21 C 0.5591(3) 0.5341(3) 0.7152(3) 0.0663(8) Uani 1 1 d . .
C22 C 0.7328(4) 0.5634(4) 0.8371(3) 0.0796(10) Uani 1 1 d . .
C23 C 0.6756(4) 0.5021(3) 0.8933(3) 0.0798(10) Uani 1 1 d . .
C24 C 0.4719(4) 0.4157(3) 0.8384(3) 0.0994(12) Uani 1 1 d . .
H24A H 0.3961 0.4453 0.7909 0.149 Uiso 1 1 calc R U
H24B H 0.4798 0.4205 0.9213 0.149 Uiso 1 1 calc R U
H24C H 0.4783 0.3372 0.8173 0.149 Uiso 1 1 calc R U
N1 N 0.5479(3) 0.7022(3) 0.4661(3) 0.0838(8) Uani 1 1 d . .
N2 N 0.8067(3) 0.7823(3) 0.6436(3) 0.0891(9) Uani 1 1 d . .
N11 N 0.7718(2) 0.5366(2) 0.5165(2) 0.0656(6) Uani 1 1 d . .
N12 N 0.8544(2) 0.3764(3) 0.4929(3) 0.0786(8) Uani 1 1 d . .
N21 N 0.6584(2) 0.5849(2) 0.7214(2) 0.0654(7) Uani 1 1 d . .
N22 N 0.5654(2) 0.4829(2) 0.8163(2) 0.0675(7) Uani 1 1 d . .
S1 S 0.34352(9) 0.79023(10) 0.30812(10) 0.1028(4) Uani 1 1 d . .
S2 S 0.96811(10) 0.95304(10) 0.66011(10) 0.1057(4) Uani 1 1 d . .
Zn Zn 0.69634(3) 0.65632(3) 0.58696(3) 0.06862(16) Uani 1 1 d . .
H11 H 0.776(2) 0.398(3) 0.615(3) 0.067(9) Uiso 1 1 d . .
H12 H 0.805(3) 0.611(3) 0.382(3) 0.087(12) Uiso 1 1 d . .
H13 H 0.904(3) 0.434(3) 0.361(3) 0.109(14) Uiso 1 1 d . .
H21 H 0.494(3) 0.533(2) 0.651(3) 0.063(9) Uiso 1 1 d . .
H22 H 0.802(3) 0.591(3) 0.850(3) 0.090(13) Uiso 1 1 d . .
H23 H 0.696(3) 0.474(3) 0.969(3) 0.091(11) Uiso 1 1 d . .

loop_
_atom_site_aniso_label
_atom_site_aniso_U_11
_atom_site_aniso_U_22
_atom_site_aniso_U_33
_atom_site_aniso_U_23
_atom_site_aniso_U_13
_atom_site_aniso_U_12
C1 0.082(2) 0.0523(17) 0.074(2) -0.0029(16) 0.0273(19) -0.0036(17)
C2 0.072(2) 0.069(2) 0.0551(18) -0.0047(15) 0.0200(16) 0.0000(18)
C11 0.077(2) 0.070(2) 0.073(2) 0.0016(18) 0.0281(19) 0.0009(19)
C12 0.074(2) 0.097(3) 0.068(2) 0.002(2) 0.0217(19) -0.013(2)
C13 0.076(3) 0.126(4) 0.080(3) -0.031(3) 0.035(2) -0.019(3)
C14 0.113(4) 0.080(3) 0.192(5) -0.037(3) 0.044(3) 0.015(3)
C21 0.070(2) 0.068(2) 0.0544(19) 0.0004(16) 0.0115(18) -0.0052(18)
C22 0.062(2) 0.100(3) 0.068(2) -0.014(2) 0.0097(19) 0.006(2)
C23 0.089(3) 0.091(3) 0.056(2) 0.0071(19) 0.019(2) 0.019(2)
C24 0.125(3) 0.093(3) 0.089(2) 0.007(2) 0.047(2) -0.018(3)
N1 0.082(2) 0.0787(18) 0.0789(19) -0.0067(15) 0.0108(16) 0.0101(17)
N2 0.096(2) 0.0732(18) 0.093(2) -0.0049(16) 0.0239(18) -0.0191(18)
N11 0.0658(16) 0.0658(16) 0.0643(15) 0.0007(13) 0.0206(13) -0.0004(14)
N12 0.0664(18) 0.0753(18) 0.091(2) -0.0240(17) 0.0217(16) -0.0046(15)
N21 0.0656(17) 0.0663(16) 0.0616(16) -0.0060(12) 0.0175(13) 0.0009(14)
N22 0.0803(19) 0.0617(15) 0.0599(16) 0.0017(12) 0.0225(15) 0.0008(14)
S1 0.0821(7) 0.0969(7) 0.1115(8) 0.0285(6) 0.0083(6) 0.0109(6)
S2 0.0930(7) 0.1124(8) 0.1145(8) -0.0100(6) 0.0382(6) -0.0378(7)
Zn 0.0719(3) 0.0597(2) 0.0705(3) -0.00243(17) 0.01879(19) -0.00286(18)

loop_
_atom_type_symbol
_atom_type_description
_atom_type_scat_dispersion_real
_atom_type_scat_dispersion_imag
_atom_type_scat_source
C C 0.0033 0.0016 'International Tables Vol C Tables 4.2.6.8 and 6.1.1.4'
H H 0.0000 0.0000 'International Tables Vol C Tables 4.2.6.8 and 6.1.1.4'
N N 0.0061 0.0033 'International Tables Vol C Tables 4.2.6.8 and 6.1.1.4'
S S 0.1246 0.1234 'International Tables Vol C Tables 4.2.6.8 and 6.1.1.4'
Zn Zn 0.2839 1.4301 'International Tables Vol C Tables 4.2.6.8 and 6.1.1.4'

loop_
_geom_angle_atom_site_label_1
_geom_angle_atom_site_label_2
_geom_angle_atom_site_label_3
_geom_angle
N1 C1 S1 179.7(4)
N2 C2 S2 178.8(3)
N11 C11 N12 111.7(3)
C13 C12 N11 109.5(4)
C12 C13 N12 107.1(4)
N21 C21 N22 112.2(3)
C23 C22 N21 109.2(4)
C22 C23 N22 107.7(3)
C1 N1 Zn 173.5(3)
C2 N2 Zn 163.4(3)
C11 N11 C12 104.8(3)
C11 N11 Zn 126.9(2)
C12 N11 Zn 128.2(3)
C11 N12 C13 106.9(3)
C11 N12 C14 125.5(4)
C13 N12 C14 127.6(4)
C21 N21 C22 104.3(3)
C21 N21 Zn 126.3(2)
C22 N21 Zn 128.9(3)
C21 N22 C23 106.7(3)
C21 N22 C24 126.2(3)
C23 N22 C24 127.0(3)
N2 Zn N1 113.33(13)
N2 Zn N21 110.52(12)
N1 Zn N21 108.09(12)
N2 Zn N11 108.97(12)
N1 Zn N11 108.20(11)
N21 Zn N11 107.54(10)

loop_
_geom_bond_atom_site_label_1
_geom_bond_atom_site_label_2
_geom_bond_distance
C1 N1 1.147(4)
C1 S1 1.596(4)
C2 N2 1.140(4)
C2 S2 1.600(4)
C11 N11 1.309(4)
C11 N12 1.323(4)
C12 C13 1.323(6)
C12 N11 1.373(4)
C13 N12 1.353(5)
C14 N12 1.463(5)
C21 N21 1.309(4)
C21 N22 1.322(4)
C22 C23 1.317(5)
C22 N21 1.390(4)
C23 N22 1.352(4)
C24 N22 1.461(4)
N1 Zn 1.953(3)
N2 Zn 1.943(3)
N11 Zn 1.994(2)
N21 Zn 1.986(2)

loop_
_geom_hbond_atom_site_label_D
_geom_hbond_atom_site_label_H
_geom_hbond_atom_site_label_A
_geom_hbond_distance_DH
_geom_hbond_distance_HA
_geom_hbond_distance_DA
_geom_hbond_angle_DHA
_geom_hbond_site_symmetry_A
C11 H11 S1 0.93(3) 2.93(3) 3.749(4) 148(2) 3_666
